data_7217455
loop_
_publ_author_name
'Cross, Jacob T.'
'Rossi, Nicholas A.'
'Serafin, Mateusz'
'Wheeler, Kraig A.'

_publ_section_title
;
 Tr\"oger's base quasiracemates and crystal packing tendencies
;
_journal_issue 31
_journal_name_full CrystEngComm
_journal_page_first 7251
_journal_paper_doi 10.1039/C4CE00323C
_journal_volume 16
_journal_year 2014
_chemical_formula_moiety 'C15 H12 Cl2 N2'
_chemical_formula_sum 'C15 H12 Cl2 N2'
_chemical_formula_weight 291.17
_chemical_name_systematic
;
 ?
;
_space_group_crystal_system monoclinic
_space_group_IT_number 14
_space_group_name_Hall '-P 2yn'
_space_group_name_H-M_alt 'P 1 21/n 1'
_symmetry_space_group_name_Hall '-P 2yn'
_symmetry_space_group_name_H-M 'P 1 21/n 1'
_atom_sites_solution_hydrogens geom
_audit_creation_method SHELXL-2013
_cell_angle_alpha 90
_cell_angle_beta 92.009(9)
_cell_angle_gamma 90
_cell_formula_units_Z 4
_cell_length_a 6.0853(5)
_cell_length_b 13.6203(14)
_cell_length_c 16.017(2)
_cell_measurement_reflns_used 46
_cell_measurement_temperature 296(2)
_cell_measurement_theta_max 45.011
_cell_measurement_theta_min 20.960
_cell_volume 1326.7(2)
_computing_cell_refinement 'Xscans (Bruker, 1999)'
_computing_data_collection 'Xscans (Bruker, 1999)'
_computing_data_reduction
;
XPREP (Bruker, 2001) and XPREP (Bruker, 2001)
;
_computing_molecular_graphics 'XSEED (Barbour, 2001)'
_computing_publication_material 'XSEED (Barbour, 2001)'
_computing_structure_refinement 'SHELXL-2013 (Sheldrick, 2013)'
_computing_structure_solution 'SHELXL-2013 (Sheldrick, 2013)'
_diffrn_ambient_temperature 296(2)
_diffrn_measured_fraction_theta_full 0.999
_diffrn_measured_fraction_theta_max 0.999
_diffrn_measurement_device_type 'Bruker P4'
_diffrn_measurement_method '\q/2\q\ scans'
_diffrn_radiation_monochromator graphite
_diffrn_radiation_source 'fine-focus sealed tube'
_diffrn_radiation_type MoK\a
_diffrn_radiation_wavelength 0.71073
_diffrn_reflns_av_R_equivalents 0.0218
_diffrn_reflns_av_unetI/netI 0.0352
_diffrn_reflns_Laue_measured_fraction_full 0.999
_diffrn_reflns_Laue_measured_fraction_max 0.999
_diffrn_reflns_limit_h_max 1
_diffrn_reflns_limit_h_min -7
_diffrn_reflns_limit_k_max 16
_diffrn_reflns_limit_k_min -1
_diffrn_reflns_limit_l_max 19
_diffrn_reflns_limit_l_min -19
_diffrn_reflns_number 3429
_diffrn_reflns_point_group_measured_fraction_full 0.999
_diffrn_reflns_point_group_measured_fraction_max 0.999
_diffrn_reflns_theta_full 25.242
_diffrn_reflns_theta_max 25.347
_diffrn_reflns_theta_min 2.545
_diffrn_standards_decay_% 0
_diffrn_standards_interval_count 97
_diffrn_standards_number 3
_exptl_absorpt_coefficient_mu 0.475
_exptl_absorpt_correction_T_max 0.928
_exptl_absorpt_correction_T_min 0.703
_exptl_absorpt_correction_type analytical
_exptl_absorpt_process_details 'analytical face-indexed, Bruker Xscans'
_exptl_crystal_colour colorless
_exptl_crystal_density_diffrn 1.458
_exptl_crystal_description 'transparent plate'
_exptl_crystal_F_000 600
_exptl_crystal_size_max 0.40
_exptl_crystal_size_mid 0.25
_exptl_crystal_size_min 0.12
_refine_diff_density_max 0.182
_refine_diff_density_min -0.235
_refine_diff_density_rms 0.043
_refine_ls_extinction_method none
_refine_ls_goodness_of_fit_ref 1.051
_refine_ls_hydrogen_treatment constr
_refine_ls_matrix_type full
_refine_ls_number_parameters 236
_refine_ls_number_reflns 2423
_refine_ls_number_restraints 62
_refine_ls_restrained_S_all 1.050
_refine_ls_R_factor_all 0.0641
_refine_ls_R_factor_gt 0.0406
_refine_ls_shift/su_max 0.047
_refine_ls_shift/su_mean 0.009
_refine_ls_structure_factor_coef Fsqd
_refine_ls_weighting_details 'w=1/[\s^2^(Fo^2^)+(0.0499P)^2^+0.1544P] where P=(Fo^2^+2Fc^2^)/3'
_refine_ls_weighting_scheme calc
_refine_ls_wR_factor_gt 0.0918
_refine_ls_wR_factor_ref 0.1026
_reflns_Friedel_coverage 0.000
_reflns_number_gt 1782
_reflns_number_total 2423
_reflns_threshold_expression 'I > 2\s(I)'
_cod_data_source_file c4ce00323c2.cif
_cod_data_source_block h07
_cod_original_cell_volume 1326.8(2)
_cod_database_code 7217455
_shelx_space_group_comment
;
The symmetry employed for this shelxl refinement is uniquely defined
by the following loop, which should always be used as a source of
symmetry information in preference to the above space-group names.
They are only intended as comments.
;
_shelx_estimated_absorpt_t_min 0.703
_shelx_estimated_absorpt_t_max 0.928
_shelxl_version_number 2013-4

loop_
_space_group_symop_operation_xyz
'x, y, z'
'-x+1/2, y+1/2, -z+1/2'
'-x, -y, -z'
'x-1/2, -y-1/2, z-1/2'

loop_
_atom_site_label
_atom_site_type_symbol
_atom_site_fract_x
_atom_site_fract_y
_atom_site_fract_z
_atom_site_U_iso_or_equiv
_atom_site_adp_type
_atom_site_occupancy
_atom_site_site_symmetry_order
_atom_site_calc_flag
_atom_site_refinement_flags_posn
_atom_site_refinement_flags_adp
_atom_site_refinement_flags_occupancy
_atom_site_disorder_assembly
_atom_site_disorder_group
Cl1 Cl 0.20654(11) 0.05065(5) 0.42921(4) 0.0687(2) Uani 1 1 d . . . . .
Cl2 Cl -0.012(3) 0.0382(4) -0.1581(3) 0.1024(18) Uani 0.64(3) 1 d D U P A 1
N1 N -0.4330(3) 0.21182(12) 0.17707(11) 0.0446(4) Uani 1 1 d . . . . .
N2 N -0.1505(3) 0.31547(12) 0.12039(11) 0.0441(4) Uani 1 1 d . . . . .
C1 C -0.2753(3) 0.17623(14) 0.23842(12) 0.0387(5) Uani 1 1 d D . . . .
C2 C -0.3352(4) 0.09840(14) 0.28903(12) 0.0419(5) Uani 1 1 d D . . . .
H2 H -0.4752 0.0714 0.2825 0.050 Uiso 1 1 calc R U . . .
C3 C -0.1901(4) 0.06069(14) 0.34865(12) 0.0443(5) Uani 1 1 d D . . . .
H3 H -0.2308 0.0085 0.3822 0.053 Uiso 1 1 calc R U . . .
C4 C 0.0166(4) 0.10172(15) 0.35765(12) 0.0442(5) Uani 1 1 d D . . . .
C5 C 0.0790(4) 0.18033(14) 0.30915(12) 0.0440(5) Uani 1 1 d D . . . .
H5 H 0.2181 0.2078 0.3170 0.053 Uiso 1 1 calc R U . . .
C6 C -0.0670(3) 0.21819(14) 0.24861(12) 0.0388(5) Uani 1 1 d D . . . .
C7 C 0.0011(4) 0.30214(15) 0.19327(13) 0.0470(5) Uani 1 1 d . . . . .
H7A H 0.0060 0.3623 0.2257 0.056 Uiso 1 1 calc R U . . .
H7B H 0.1479 0.2897 0.1740 0.056 Uiso 1 1 calc R U . . .
C8 C -0.3749(4) 0.31066(15) 0.14964(14) 0.0497(6) Uani 1 1 d . . . . .
H8A H -0.4765 0.3309 0.1049 0.060 Uiso 1 1 calc R U . . .
H8B H -0.3898 0.3561 0.1957 0.060 Uiso 1 1 calc R U . . .
C9 C -0.4489(4) 0.14860(17) 0.10332(13) 0.0494(6) Uani 1 1 d . . . . .
H9A H -0.5919 0.1576 0.0757 0.059 Uiso 1 1 calc R U . A 1
H9B H -0.4374 0.0806 0.1208 0.059 Uiso 1 1 calc R U . A 1
C10 C -0.263(3) 0.1710(11) 0.0388(9) 0.040(3) Uani 0.64(3) 1 d . . P A 1
C11 C -0.1202(16) 0.2491(11) 0.0572(8) 0.036(2) Uani 0.64(3) 1 d . . P A 1
C12 C 0.056(3) 0.2619(12) 0.0044(10) 0.047(2) Uani 0.64(3) 1 d . U P A 1
H12 H 0.1511 0.3144 0.0147 0.056 Uiso 0.64(3) 1 calc R U P A 1
C13 C 0.098(2) 0.2009(9) -0.0622(7) 0.050(2) Uani 0.64(3) 1 d . U P A 1
H13 H 0.2153 0.2125 -0.0963 0.060 Uiso 0.64(3) 1 calc R U P A 1
C14 C -0.042(2) 0.1216(8) -0.0765(5) 0.047(2) Uani 0.64(3) 1 d D U P A 1
C15 C -0.215(2) 0.1057(9) -0.0257(8) 0.047(2) Uani 0.64(3) 1 d . U P A 1
H15 H -0.3018 0.0502 -0.0341 0.057 Uiso 0.64(3) 1 calc R U P A 1
Cl2A Cl -0.0712(16) 0.0323(7) -0.1577(6) 0.0840(16) Uani 0.36(3) 1 d D U P A 2
C10A C -0.270(5) 0.1583(19) 0.0542(14) 0.036(4) Uani 0.36(3) 1 d D . P A 2
C11A C -0.120(4) 0.235(2) 0.0542(14) 0.049(7) Uani 0.36(3) 1 d D . P A 2
C12A C 0.044(5) 0.247(2) -0.0027(19) 0.050(5) Uani 0.36(3) 1 d D U P A 2
H12A H 0.1428 0.2997 0.0011 0.060 Uiso 0.36(3) 1 calc R U P A 2
C13A C 0.054(3) 0.1781(16) -0.0655(12) 0.047(4) Uani 0.36(3) 1 d D U P A 2
H13A H 0.1683 0.1787 -0.1027 0.056 Uiso 0.36(3) 1 calc R U P A 2
C14A C -0.108(3) 0.1085(14) -0.0718(11) 0.044(3) Uani 0.36(3) 1 d D U P A 2
C15A C -0.274(3) 0.0984(17) -0.0170(12) 0.039(3) Uani 0.36(3) 1 d D U P A 2
H15A H -0.3859 0.0530 -0.0268 0.047 Uiso 0.36(3) 1 calc R U P A 2

loop_
_atom_site_aniso_label
_atom_site_aniso_U_11
_atom_site_aniso_U_22
_atom_site_aniso_U_33
_atom_site_aniso_U_23
_atom_site_aniso_U_13
_atom_site_aniso_U_12
Cl1 0.0713(5) 0.0821(5) 0.0517(3) 0.0209(3) -0.0094(3) -0.0156(4)
Cl2 0.189(5) 0.0719(16) 0.0480(12) -0.0015(10) 0.034(2) 0.043(2)
N1 0.0410(10) 0.0402(9) 0.0531(10) 0.0018(8) 0.0099(8) 0.0008(8)
N2 0.0470(11) 0.0345(9) 0.0513(10) 0.0044(8) 0.0097(9) 0.0022(8)
C1 0.0400(12) 0.0345(10) 0.0425(11) -0.0061(9) 0.0117(9) 0.0019(9)
C2 0.0407(12) 0.0368(10) 0.0491(11) -0.0059(9) 0.0151(10) -0.0055(10)
C3 0.0576(14) 0.0362(11) 0.0398(11) -0.0023(9) 0.0145(10) -0.0052(11)
C4 0.0521(14) 0.0464(12) 0.0345(10) -0.0051(9) 0.0063(9) -0.0023(11)
C5 0.0465(13) 0.0450(11) 0.0409(10) -0.0064(10) 0.0073(10) -0.0105(10)
C6 0.0443(12) 0.0336(10) 0.0392(10) -0.0049(8) 0.0110(9) -0.0024(9)
C7 0.0513(14) 0.0415(11) 0.0486(12) 0.0000(10) 0.0070(10) -0.0077(10)
C8 0.0504(14) 0.0406(12) 0.0587(13) 0.0025(10) 0.0113(11) 0.0065(11)
C9 0.0454(13) 0.0504(13) 0.0522(13) 0.0025(11) -0.0013(11) -0.0057(11)
C10 0.050(4) 0.040(5) 0.031(5) 0.018(4) 0.005(3) 0.007(3)
C11 0.029(4) 0.028(3) 0.052(6) 0.014(3) 0.007(3) 0.011(2)
C12 0.049(5) 0.046(4) 0.044(4) 0.011(3) 0.006(4) 0.009(3)
C13 0.056(5) 0.049(4) 0.047(3) 0.015(3) 0.013(3) 0.012(3)
C14 0.057(6) 0.050(4) 0.036(2) 0.011(2) 0.016(3) 0.010(4)
C15 0.055(6) 0.042(3) 0.045(4) 0.007(3) 0.010(3) -0.005(4)
Cl2A 0.095(4) 0.103(4) 0.054(2) -0.019(2) 0.0156(18) 0.001(3)
C10A 0.059(8) 0.023(5) 0.025(7) 0.020(5) -0.006(6) -0.001(4)
C11A 0.080(12) 0.040(10) 0.027(7) -0.010(7) 0.000(7) 0.012(7)
C12A 0.049(9) 0.051(8) 0.051(8) 0.010(5) 0.009(6) -0.008(6)
C13A 0.041(6) 0.062(8) 0.038(5) 0.013(5) 0.014(4) -0.010(5)
C14A 0.037(7) 0.053(5) 0.044(5) 0.010(4) 0.019(4) -0.007(4)
C15A 0.036(6) 0.047(6) 0.036(5) 0.006(4) 0.013(4) -0.009(5)

loop_
_atom_type_symbol
_atom_type_description
_atom_type_scat_dispersion_real
_atom_type_scat_dispersion_imag
_atom_type_scat_source
C C 0.0033 0.0016 'International Tables Vol C Tables 4.2.6.8 and 6.1.1.4'
H H 0.0000 0.0000 'International Tables Vol C Tables 4.2.6.8 and 6.1.1.4'
N N 0.0061 0.0033 'International Tables Vol C Tables 4.2.6.8 and 6.1.1.4'
Cl Cl 0.1484 0.1585 'International Tables Vol C Tables 4.2.6.8 and 6.1.1.4'

loop_
_geom_angle_atom_site_label_1
_geom_angle_atom_site_label_2
_geom_angle_atom_site_label_3
_geom_angle
C1 N1 C9 112.23(16)
C1 N1 C8 110.73(17)
C9 N1 C8 108.00(17)
C11 N2 C8 111.0(4)
C11 N2 C7 114.0(6)
C8 N2 C7 107.85(17)
C8 N2 C11A 109.1(8)
C7 N2 C11A 111.7(10)
C2 C1 C6 120.0(2)
C2 C1 N1 118.32(18)
C6 C1 N1 121.69(18)
C3 C2 C1 120.9(2)
C3 C2 H2 119.5
C1 C2 H2 119.5
C2 C3 C4 118.80(19)
C2 C3 H3 120.6
C4 C3 H3 120.6
C3 C4 C5 121.4(2)
C3 C4 Cl1 119.21(16)
C5 C4 Cl1 119.30(18)
C4 C5 C6 119.8(2)
C4 C5 H5 120.1
C6 C5 H5 120.1
C5 C6 C1 119.02(18)
C5 C6 C7 120.47(19)
C1 C6 C7 120.49(19)
N2 C7 C6 112.36(17)
N2 C7 H7A 109.1
C6 C7 H7A 109.1
N2 C7 H7B 109.1
C6 C7 H7B 109.1
H7A C7 H7B 107.9
N2 C8 N1 112.09(16)
N2 C8 H8A 109.2
N1 C8 H8A 109.2
N2 C8 H8B 109.2
N1 C8 H8B 109.2
H8A C8 H8B 107.9
C10A C9 N1 112.1(9)
N1 C9 C10 112.6(5)
N1 C9 H9A 109.1
C10 C9 H9A 109.1
N1 C9 H9B 109.1
C10 C9 H9B 109.1
H9A C9 H9B 107.8
C11 C10 C15 119.4(11)
C11 C10 C9 117.5(10)
C15 C10 C9 122.1(10)
N2 C11 C10 123.7(8)
N2 C11 C12 119.3(9)
C10 C11 C12 116.9(11)
C13 C12 C11 123.7(12)
C13 C12 H12 118.1
C11 C12 H12 118.1
C12 C13 C14 117.9(9)
C12 C13 H13 121.1
C14 C13 H13 121.1
C15 C14 C13 120.2(7)
C15 C14 Cl2 116.6(7)
C13 C14 Cl2 123.2(6)
C14 C15 C10 121.6(9)
C14 C15 H15 119.2
C10 C15 H15 119.2
C9 C10A C11A 127.4(18)
C9 C10A C15A 114.9(18)
C11A C10A C15A 115.4(17)
C12A C11A C10A 125.5(19)
C12A C11A N2 118.4(17)
C10A C11A N2 116.0(15)
C11A C12A C13A 116.5(18)
C11A C12A H12A 121.7
C13A C12A H12A 121.8
C14A C13A C12A 118.5(15)
C14A C13A H13A 120.8
C12A C13A H13A 120.7
C13A C14A C15A 124.7(12)
C13A C14A Cl2A 111.1(13)
C15A C14A Cl2A 124.2(12)
C14A C15A C10A 118.2(15)
C14A C15A H15A 120.9
C10A C15A H15A 120.9

loop_
_geom_bond_atom_site_label_1
_geom_bond_atom_site_label_2
_geom_bond_distance
Cl1 C4 1.744(2)
Cl2 C14 1.747(5)
N1 C1 1.434(3)
N1 C9 1.462(3)
N1 C8 1.463(3)
N2 C11 1.375(13)
N2 C8 1.461(3)
N2 C7 1.473(3)
N2 C11A 1.54(2)
C1 C2 1.391(3)
C1 C6 1.395(3)
C2 C3 1.377(3)
C2 H2 0.9300
C3 C4 1.380(3)
C3 H3 0.9300
C4 C5 1.384(3)
C5 C6 1.391(3)
C5 H5 0.9300
C6 C7 1.513(3)
C7 H7A 0.9700
C7 H7B 0.9700
C8 H8A 0.9700
C8 H8B 0.9700
C9 C10A 1.37(3)
C9 C10 1.586(15)
C9 H9A 0.9700
C9 H9B 0.9700
C10 C11 1.400(13)
C10 C15 1.403(13)
C11 C12 1.401(11)
C12 C13 1.382(10)
C12 H12 0.9300
C13 C14 1.390(9)
C13 H13 0.9300
C14 C15 1.367(8)
C15 H15 0.9300
Cl2A C14A 1.743(9)
C10A C11A 1.392(19)
C10A C15A 1.402(18)
C11A C12A 1.386(18)
C12A C13A 1.384(16)
C12A H12A 0.9300
C13A C14A 1.367(12)
C13A H13A 0.9300
C14A C15A 1.369(11)
C15A H15A 0.9300

loop_
_geom_torsion_atom_site_label_1
_geom_torsion_atom_site_label_2
_geom_torsion_atom_site_label_3
_geom_torsion_atom_site_label_4
_geom_torsion
C9 N1 C1 C2 -78.1(2)
C8 N1 C1 C2 161.18(17)
C9 N1 C1 C6 102.5(2)
C8 N1 C1 C6 -18.2(2)
C6 C1 C2 C3 -1.0(3)
N1 C1 C2 C3 179.56(17)
C1 C2 C3 C4 0.2(3)
C2 C3 C4 C5 1.0(3)
C2 C3 C4 Cl1 -176.76(15)
C3 C4 C5 C6 -1.3(3)
Cl1 C4 C5 C6 176.42(15)
C4 C5 C6 C1 0.5(3)
C4 C5 C6 C7 -178.13(17)
C2 C1 C6 C5 0.7(3)
N1 C1 C6 C5 -179.92(17)
C2 C1 C6 C7 179.29(17)
N1 C1 C6 C7 -1.3(3)
C11 N2 C7 C6 -78.2(6)
C8 N2 C7 C6 45.5(2)
C11A N2 C7 C6 -74.4(9)
C5 C6 C7 N2 165.53(17)
C1 C6 C7 N2 -13.0(3)
C11 N2 C8 N1 56.4(7)
C7 N2 C8 N1 -69.0(2)
C11A N2 C8 N1 52.5(11)
C1 N1 C8 N2 54.0(2)
C9 N1 C8 N2 -69.2(2)
C1 N1 C9 C10A -73.7(15)
C8 N1 C9 C10A 48.7(15)
C1 N1 C9 C10 -82.7(8)
C8 N1 C9 C10 39.6(8)
C10A C9 C10 C11 -92(10)
N1 C9 C10 C11 -3.4(17)
C10A C9 C10 C15 76(9)
N1 C9 C10 C15 164.7(13)
C8 N2 C11 C10 -15.6(16)
C7 N2 C11 C10 106.4(14)
C11A N2 C11 C10 48(17)
C8 N2 C11 C12 160.8(12)
C7 N2 C11 C12 -77.2(15)
C11A N2 C11 C12 -135(19)
C15 C10 C11 N2 -178.3(13)
C9 C10 C11 N2 -10(2)
C15 C10 C11 C12 5(2)
C9 C10 C11 C12 173.6(14)
N2 C11 C12 C13 -178.3(13)
C10 C11 C12 C13 -2(3)
C11 C12 C13 C14 -1(2)
C12 C13 C14 C15 0.1(15)
C12 C13 C14 Cl2 179.9(11)
C13 C14 C15 C10 3.7(17)
Cl2 C14 C15 C10 -176.2(13)
C11 C10 C15 C14 -6(2)
C9 C10 C15 C14 -174.3(11)
N1 C9 C10A C11A -19(4)
C10 C9 C10A C11A 76(9)
N1 C9 C10A C15A 179.0(19)
C10 C9 C10A C15A -86(10)
C9 C10A C11A C12A -172(3)
C15A C10A C11A C12A -10(5)
C9 C10A C11A N2 4(4)
C15A C10A C11A N2 166(2)
C11 N2 C11A C12A 39(17)
C8 N2 C11A C12A 157(2)
C7 N2 C11A C12A -84(3)
C11 N2 C11A C10A -137(19)
C8 N2 C11A C10A -20(3)
C7 N2 C11A C10A 100(2)
C10A C11A C12A C13A 2(5)
N2 C11A C12A C13A -175(2)
C11A C12A C13A C14A 6(4)
C12A C13A C14A C15A -4(3)
C12A C13A C14A Cl2A 177(2)
C13A C14A C15A C10A -5(3)
Cl2A C14A C15A C10A 173(2)
C9 C10A C15A C14A 176(2)
C11A C10A C15A C14A 12(4)
